data_4106313
loop_
_publ_author_name
'Ilya Popov'
'Sergey Lindeman'
'Olafs Daugulis'

_publ_section_title
;
 Copper-Catalyzed Arylation of 1H-Perfluoroalkanes
;
_journal_name_full 'Journal of the American Chemical Society'
_journal_page_first 9286
_journal_page_last 9289
_journal_paper_doi 10.1021/ja2041942
_journal_volume 133
_journal_year 2011
_chemical_formula_sum 'C16 H24 F10 N4 O2 Zn'
_chemical_formula_weight 559.76
_chemical_name_systematic
; 
 ? 
;
_space_group_IT_number 43
_symmetry_cell_setting orthorhombic
_symmetry_space_group_name_Hall 'F 2 -2d'
_symmetry_space_group_name_H-M 'F d d 2'
_atom_sites_solution_hydrogens geom
_atom_sites_solution_primary direct
_atom_sites_solution_secondary difmap
_audit_creation_method SHELXL-97
_cell_angle_alpha 90.00
_cell_angle_beta 90.00
_cell_angle_gamma 90.00
_cell_formula_units_Z 8
_cell_length_a 17.5092(10)
_cell_length_b 29.7286(18)
_cell_length_c 8.5863(5)
_cell_measurement_reflns_used 4820
_cell_measurement_temperature 223(2)
_cell_measurement_theta_max 25.04
_cell_measurement_theta_min 2.70
_cell_volume 4469.4(5)
_computing_cell_refinement 'SAINT v7.12A (Bruker-Nonius, 2004)'
_computing_data_collection 'APEX2 v1.0-27 (Bruker-Nonius, 2005)'
_computing_data_reduction 'SAINT v7.12A (Bruker-Nonius, 2004)'
_computing_structure_refinement 'SHELXL v6.12 (G.M. Sheldrick, 2001)'
_computing_structure_solution 'SHELXS v6.12 (G.M. Sheldrick, 2001)'
_diffrn_ambient_temperature 223(2)
_diffrn_detector_area_resol_mean 4K
_diffrn_measured_fraction_theta_full 0.999
_diffrn_measured_fraction_theta_max 0.999
_diffrn_measurement_device_type 'Bruker APEX II CCD'
_diffrn_measurement_method CCD
_diffrn_radiation_monochromator graphite
_diffrn_radiation_source 'fine-focus sealed tube'
_diffrn_radiation_type MoK\a
_diffrn_radiation_wavelength 0.71073
_diffrn_reflns_av_R_equivalents 0.0240
_diffrn_reflns_av_sigmaI/netI 0.0087
_diffrn_reflns_limit_h_max 20
_diffrn_reflns_limit_h_min 0
_diffrn_reflns_limit_k_max 35
_diffrn_reflns_limit_k_min 0
_diffrn_reflns_limit_l_max 10
_diffrn_reflns_limit_l_min -10
_diffrn_reflns_number 5639
_diffrn_reflns_theta_full 25.04
_diffrn_reflns_theta_max 25.04
_diffrn_reflns_theta_min 2.70
_diffrn_standards_decay_% 0.0
_exptl_absorpt_coefficient_mu 1.202
_exptl_absorpt_correction_T_max 0.9953
_exptl_absorpt_correction_T_min 0.8311
_exptl_absorpt_correction_type empirical
_exptl_absorpt_process_details 'SAINT v7.12A'
_exptl_crystal_colour Colorless
_exptl_crystal_density_diffrn 1.664
_exptl_crystal_description 'prismatic block'
_exptl_crystal_F_000 2272
_exptl_crystal_size_max 0.50
_exptl_crystal_size_mid 0.30
_exptl_crystal_size_min 0.25
_refine_diff_density_max 0.375
_refine_diff_density_min -0.561
_refine_diff_density_rms 0.067
_refine_ls_abs_structure_details 'Flack H D (1983), Acta Cryst. A39, 876-881'
_refine_ls_abs_structure_Flack 0.44(2)
_refine_ls_extinction_method none
_refine_ls_goodness_of_fit_ref 1.052
_refine_ls_hydrogen_treatment noref
_refine_ls_matrix_type full
_refine_ls_number_parameters 128
_refine_ls_number_reflns 1937
_refine_ls_number_restraints 5
_refine_ls_restrained_S_all 1.052
_refine_ls_R_factor_all 0.0395
_refine_ls_R_factor_gt 0.0384
_refine_ls_shift/su_max 0.009
_refine_ls_shift/su_mean 0.000
_refine_ls_structure_factor_coef Fsqd
_refine_ls_weighting_details 'calc w=1/[\s^2^(Fo^2^)+(0.0632P)^2^+20.1203P] where P=(Fo^2^+2Fc^2^)/3'
_refine_ls_weighting_scheme calc
_refine_ls_wR_factor_gt 0.1020
_refine_ls_wR_factor_ref 0.1031
_reflns_number_gt 1855
_reflns_number_total 2040
_reflns_threshold_expression >4sigma(I)
_cod_data_source_file ja2041942_si_001.cif
_cod_data_source_block k1236
_cod_database_code 4106313

loop_
_symmetry_equiv_pos_as_xyz
'x, y, z'
'-x, -y, z'
'x+1/4, -y+1/4, z+1/4'
'-x+1/4, y+1/4, z+1/4'
'x, y+1/2, z+1/2'
'-x, -y+1/2, z+1/2'
'x+1/4, -y+3/4, z+3/4'
'-x+1/4, y+3/4, z+3/4'
'x+1/2, y, z+1/2'
'-x+1/2, -y, z+1/2'
'x+3/4, -y+1/4, z+3/4'
'-x+3/4, y+1/4, z+3/4'
'x+1/2, y+1/2, z'
'-x+1/2, -y+1/2, z'
'x+3/4, -y+3/4, z+1/4'
'-x+3/4, y+3/4, z+1/4'

loop_
_atom_site_label
_atom_site_type_symbol
_atom_site_fract_x
_atom_site_fract_y
_atom_site_fract_z
_atom_site_U_iso_or_equiv
_atom_site_adp_type
_atom_site_occupancy
_atom_site_symmetry_multiplicity
_atom_site_calc_flag
_atom_site_refinement_flags
_atom_site_disorder_assembly
_atom_site_disorder_group
Zn Zn 0.5000 0.5000 0.32119(3) 0.03181(18) Uani 1 2 d SD . .
O1 O 0.47875(16) 0.45025(9) 0.1698(4) 0.0397(6) Uani 1 1 d . A .
N1 N 0.38009(18) 0.43692(11) 0.0077(5) 0.0380(7) Uani 1 1 d . A .
N2 N 0.4133(2) 0.38525(11) 0.1995(4) 0.0422(8) Uani 1 1 d . A .
C1 C 0.4247(2) 0.42501(12) 0.1271(4) 0.0324(8) Uani 1 1 d . . .
C2 C 0.3224(3) 0.40655(16) -0.0569(6) 0.0504(11) Uani 1 1 d . . .
H2A H 0.3456 0.3873 -0.1366 0.060 Uiso 1 1 calc R A .
H2B H 0.2816 0.4241 -0.1060 0.060 Uiso 1 1 calc R . .
C3 C 0.2896(3) 0.37784(17) 0.0710(9) 0.0603(12) Uani 1 1 d . A .
H3A H 0.2614 0.3968 0.1445 0.072 Uiso 1 1 calc R . .
H3B H 0.2540 0.3559 0.0266 0.072 Uiso 1 1 calc R . .
C4 C 0.3524(3) 0.35379(15) 0.1546(7) 0.0586(13) Uani 1 1 d . . .
H4A H 0.3318 0.3392 0.2480 0.070 Uiso 1 1 calc R A .
H4B H 0.3736 0.3304 0.0869 0.070 Uiso 1 1 calc R . .
C5 C 0.3944(3) 0.47876(17) -0.0717(7) 0.0582(12) Uani 1 1 d . . .
H5A H 0.4258 0.4979 -0.0065 0.087 Uiso 1 1 calc R A .
H5B H 0.3462 0.4937 -0.0930 0.087 Uiso 1 1 calc R . .
H5C H 0.4207 0.4728 -0.1689 0.087 Uiso 1 1 calc R . .
C6 C 0.4645(3) 0.37131(17) 0.3225(8) 0.0642(13) Uani 1 1 d . . .
H6A H 0.5165 0.3710 0.2836 0.096 Uiso 1 1 calc R A .
H6B H 0.4506 0.3414 0.3576 0.096 Uiso 1 1 calc R . .
H6C H 0.4608 0.3922 0.4090 0.096 Uiso 1 1 calc R . .
C7 C 0.4092(4) 0.52373(13) 0.4496(5) 0.0403(11) Uiso 0.55 1 d PGD A 1
F1 F 0.3736(3) 0.56072(15) 0.3910(6) 0.0505(11) Uiso 0.55 1 d PG A 1
F2 F 0.4324(3) 0.53559(17) 0.5951(5) 0.0481(12) Uiso 0.55 1 d PG A 1
C8 C 0.3457(3) 0.49084(14) 0.4730(6) 0.0462(11) Uiso 0.55 1 d PGD A 1
F3 F 0.2925(4) 0.5067(2) 0.5728(7) 0.068(3) Uiso 0.55 1 d PG A 1
F4 F 0.3690(4) 0.4511(2) 0.5327(7) 0.0573(18) Uiso 0.55 1 d PG A 1
F5 F 0.3084(3) 0.48108(19) 0.3396(5) 0.0611(14) Uiso 0.55 1 d PG A 1
C7' C 0.3981(4) 0.52100(16) 0.4261(7) 0.0403(11) Uiso 0.45 1 d PGD A 2
F1' F 0.3568(3) 0.55013(18) 0.3377(7) 0.0497(14) Uiso 0.45 1 d PG A 2
F2' F 0.4138(4) 0.5435(2) 0.5603(7) 0.0621(19) Uiso 0.45 1 d PG A 2
C8' C 0.3438(3) 0.48501(16) 0.4782(6) 0.0462(11) Uiso 0.45 1 d PGD A 2
F3' F 0.2839(4) 0.4987(3) 0.5652(8) 0.054(2) Uiso 0.45 1 d PG A 2
F4' F 0.3804(4) 0.4538(3) 0.5645(8) 0.055(2) Uiso 0.45 1 d PG A 2
F5' F 0.3141(3) 0.4630(2) 0.3548(6) 0.0526(16) Uiso 0.45 1 d PG A 2

loop_
_atom_site_aniso_label
_atom_site_aniso_U_11
_atom_site_aniso_U_22
_atom_site_aniso_U_33
_atom_site_aniso_U_23
_atom_site_aniso_U_13
_atom_site_aniso_U_12
Zn 0.0310(3) 0.0337(3) 0.0307(3) 0.000 0.000 0.0009(3)
O1 0.0380(14) 0.0347(14) 0.0465(16) -0.0065(13) -0.0061(13) -0.0054(12)
N1 0.0377(17) 0.0325(16) 0.0437(17) -0.0031(14) -0.0063(15) -0.0063(14)
N2 0.0473(19) 0.0314(17) 0.048(2) 0.0053(15) 0.0002(16) -0.0028(15)
C1 0.0339(18) 0.0294(18) 0.0338(18) -0.0012(15) 0.0027(15) -0.0009(15)
C2 0.041(2) 0.047(2) 0.063(3) -0.014(2) -0.009(2) -0.0048(19)
C3 0.040(2) 0.057(3) 0.084(3) -0.014(3) 0.003(3) -0.015(2)
C4 0.070(3) 0.034(2) 0.072(3) -0.003(2) 0.019(3) -0.020(2)
C5 0.064(3) 0.051(3) 0.060(3) 0.019(2) -0.018(2) -0.005(2)
C6 0.078(3) 0.051(3) 0.064(3) 0.016(3) -0.010(3) 0.015(3)

loop_
_atom_type_symbol
_atom_type_description
_atom_type_scat_dispersion_real
_atom_type_scat_dispersion_imag
_atom_type_scat_source
C C 0.0033 0.0016 'International Tables Vol C Tables 4.2.6.8 and 6.1.1.4'
H H 0.0000 0.0000 'International Tables Vol C Tables 4.2.6.8 and 6.1.1.4'
N N 0.0061 0.0033 'International Tables Vol C Tables 4.2.6.8 and 6.1.1.4'
O O 0.0106 0.0060 'International Tables Vol C Tables 4.2.6.8 and 6.1.1.4'
F F 0.0171 0.0103 'International Tables Vol C Tables 4.2.6.8 and 6.1.1.4'
Zn Zn 0.2839 1.4301 'International Tables Vol C Tables 4.2.6.8 and 6.1.1.4'

loop_
_geom_angle_atom_site_label_1
_geom_angle_atom_site_label_2
_geom_angle_atom_site_label_3
_geom_angle
_geom_angle_site_symmetry_1
_geom_angle_site_symmetry_3
O1 Zn O1 99.10(17) . 2_665
O1 Zn C7 117.17(16) . .
O1 Zn C7 103.76(16) 2_665 .
O1 Zn C7 103.77(16) . 2_665
O1 Zn C7 117.17(16) 2_665 2_665
C7 Zn C7 115.3(2) . 2_665
O1 Zn C7' 109.94(19) . .
O1 Zn C7' 102.55(17) 2_665 .
C7 Zn C7' 8.0(2) . .
C7 Zn C7' 121.98(17) 2_665 .
O1 Zn C7' 102.55(17) . 2_665
O1 Zn C7' 109.94(19) 2_665 2_665
C7 Zn C7' 121.98(17) . 2_665
C7 Zn C7' 8.0(2) 2_665 2_665
C7' Zn C7' 129.0(3) . 2_665
C1 O1 Zn 140.0(3) . .
C1 N1 C5 119.4(3) . .
C1 N1 C2 122.0(4) . .
C5 N1 C2 118.2(4) . .
C1 N2 C6 119.7(4) . .
C1 N2 C4 122.9(4) . .
C6 N2 C4 117.3(4) . .
O1 C1 N1 120.2(3) . .
O1 C1 N2 119.8(4) . .
N1 C1 N2 120.0(3) . .
N1 C2 C3 109.6(4) . .
C4 C3 C2 109.9(4) . .
N2 C4 C3 110.8(4) . .
F1 C7 F2 105.5 . .
F1 C7 C8 103.8(5) . .
F2 C7 C8 105.6(5) . .
F1 C7 Zn 115.6(4) . .
F2 C7 Zn 110.5(4) . .
C8 C7 Zn 115.0(3) . .
F4 C8 F3 105.8 . .
F4 C8 F5 106.3 . .
F3 C8 F5 106.3 . .
F4 C8 C7 113.5(4) . .
F3 C8 C7 111.7(4) . .
F5 C8 C7 112.7(4) . .
F2' C7' F1' 105.5 . .
F2' C7' C8' 103.1(6) . .
F1' C7' C8' 106.5(5) . .
F2' C7' Zn 109.8(5) . .
F1' C7' Zn 113.7(5) . .
C8' C7' Zn 117.1(3) . .
F4' C8' F3' 105.8 . .
F4' C8' F5' 106.3 . .
F3' C8' F5' 106.3 . .
F4' C8' C7' 110.7(5) . .
F3' C8' C7' 116.3(5) . .
F5' C8' C7' 110.9(5) . .

loop_
_geom_bond_atom_site_label_1
_geom_bond_atom_site_label_2
_geom_bond_distance
_geom_bond_site_symmetry_2
Zn O1 2.004(3) .
Zn O1 2.004(3) 2_665
Zn C7 2.060(6) .
Zn C7 2.060(6) 2_665
Zn C7' 2.094(7) .
Zn C7' 2.094(7) 2_665
O1 C1 1.262(5) .
N1 C1 1.336(5) .
N1 C5 1.440(6) .
N1 C2 1.464(5) .
N2 C1 1.350(5) .
N2 C6 1.446(7) .
N2 C4 1.470(6) .
C2 C3 1.505(8) .
C3 C4 1.496(8) .
C7 F1 1.3600 .
C7 F2 1.3601 .
C7 C8 1.494(7) .
C8 F4 1.3499 .
C8 F3 1.3500 .
C8 F5 1.3502 .
C7' F2' 1.3600 .
C7' F1' 1.3600 .
C7' C8' 1.500(8) .
C8' F4' 1.3499 .
C8' F3' 1.3500 .
C8' F5' 1.3501 .

loop_
_geom_torsion_atom_site_label_1
_geom_torsion_atom_site_label_2
_geom_torsion_atom_site_label_3
_geom_torsion_atom_site_label_4
_geom_torsion
_geom_torsion_site_symmetry_1
O1 Zn O1 C1 -115.0(4) 2_665
C7 Zn O1 C1 -4.3(5) .
C7 Zn O1 C1 124.0(4) 2_665
C7' Zn O1 C1 -8.0(5) .
C7' Zn O1 C1 132.1(4) 2_665
Zn O1 C1 N1 92.6(5) .
Zn O1 C1 N2 -89.3(5) .
C5 N1 C1 O1 0.1(6) .
C2 N1 C1 O1 173.0(4) .
C5 N1 C1 N2 -178.0(4) .
C2 N1 C1 N2 -5.1(6) .
C6 N2 C1 O1 -1.7(6) .
C4 N2 C1 O1 -178.9(4) .
C6 N2 C1 N1 176.3(4) .
C4 N2 C1 N1 -0.8(6) .
C1 N1 C2 C3 33.5(5) .
C5 N1 C2 C3 -153.5(4) .
N1 C2 C3 C4 -54.9(5) .
C1 N2 C4 C3 -22.7(6) .
C6 N2 C4 C3 160.0(5) .
C2 C3 C4 N2 49.8(6) .
O1 Zn C7 F1 -95.3(3) .
O1 Zn C7 F1 12.7(4) 2_665
C7 Zn C7 F1 142.1(4) 2_665
C7' Zn C7 F1 -69.6(16) .
C7' Zn C7 F1 137.2(3) 2_665
O1 Zn C7 F2 145.0(3) .
O1 Zn C7 F2 -107.0(3) 2_665
C7 Zn C7 F2 22.5(3) 2_665
C7' Zn C7 F2 170.8(19) .
C7' Zn C7 F2 17.5(4) 2_665
O1 Zn C7 C8 25.7(4) .
O1 Zn C7 C8 133.7(3) 2_665
C7 Zn C7 C8 -96.9(3) 2_665
C7' Zn C7 C8 51.4(16) .
C7' Zn C7 C8 -101.8(4) 2_665
F1 C7 C8 F4 -179.5(3) .
F2 C7 C8 F4 -68.8(4) .
Zn C7 C8 F4 53.2(4) .
F1 C7 C8 F3 -60.0(4) .
F2 C7 C8 F3 50.7(4) .
Zn C7 C8 F3 172.7(3) .
F1 C7 C8 F5 59.6(4) .
F2 C7 C8 F5 170.3(3) .
Zn C7 C8 F5 -67.7(4) .
O1 Zn C7' F2' 160.7(4) .
O1 Zn C7' F2' -94.7(4) 2_665
C7 Zn C7' F2' 4.9(15) .
C7 Zn C7' F2' 39.0(5) 2_665
C7' Zn C7' F2' 34.4(4) 2_665
O1 Zn C7' F1' -81.4(4) .
O1 Zn C7' F1' 23.2(4) 2_665
C7 Zn C7' F1' 122.9(18) .
C7 Zn C7' F1' 156.9(3) 2_665
C7' Zn C7' F1' 152.3(4) 2_665
O1 Zn C7' C8' 43.6(4) .
O1 Zn C7' C8' 148.2(4) 2_665
C7 Zn C7' C8' -112.2(18) .
C7 Zn C7' C8' -78.1(5) 2_665
C7' Zn C7' C8' -82.7(4) 2_665
F2' C7' C8' F4' -70.6(4) .
F1' C7' C8' F4' 178.6(4) .
Zn C7' C8' F4' 50.1(5) .
F2' C7' C8' F3' 50.1(5) .
F1' C7' C8' F3' -60.7(5) .
Zn C7' C8' F3' 170.8(3) .
F2' C7' C8' F5' 171.7(4) .
F1' C7' C8' F5' 60.9(5) .
Zn C7' C8' F5' -67.6(5) .
